data_7018367
loop_
_publ_author_name
'Prema, Dipesh'
'Oshin, Kayode'
'Desper, John'
'Levy, Christopher J.'

_publ_section_title
;
 Mono- and dinuclear nickel(ii) complexes of resolved Schiff-base ligands
 with extended quinoline substituents.
;
_journal_issue 16
_journal_name_full 'Dalton transactions (Cambridge, England : 2003)'
_journal_page_first 4998
_journal_page_last 5009
_journal_paper_doi 10.1039/c2dt11813k
_journal_volume 41
_journal_year 2012
_chemical_formula_moiety
;
(C48 H30 I4 N4 Ni2) (C H Cl3)3
;
_chemical_formula_sum 'C51 H33 Cl9 I4 N4 Ni2'
_chemical_formula_weight 1645.88
_chemical_name_systematic
;
DP-2-70-2
3,3'-bis(naphthoquinoline imine) binaphthyl Ni2 I4
;
_space_group_IT_number 4
_symmetry_cell_setting monoclinic
_symmetry_space_group_name_Hall 'P 2yb'
_symmetry_space_group_name_H-M 'P 1 21 1'
_atom_sites_solution_hydrogens geom
_atom_sites_solution_primary direct
_atom_sites_solution_secondary difmap
_audit_creation_method SHELXL-97
_cell_angle_alpha 90.00
_cell_angle_beta 118.9240(10)
_cell_angle_gamma 90.00
_cell_formula_units_Z 2
_cell_length_a 11.6896(8)
_cell_length_b 22.8266(16)
_cell_length_c 11.9341(9)
_cell_measurement_reflns_used 9457
_cell_measurement_temperature 100(2)
_cell_measurement_theta_max 28.25
_cell_measurement_theta_min 2.15
_cell_volume 2787.2(3)
_computing_cell_refinement 'Bruker XSCANS'
_computing_data_collection 'Bruker XSCANS'
_computing_data_reduction 'Bruker SHELXTL'
_computing_molecular_graphics 'Bruker SHELXTL'
_computing_publication_material 'Bruker SHELXTL'
_computing_structure_refinement 'SHELXL-97 (Sheldrick, 1997)'
_computing_structure_solution 'SHELXS-97 (Sheldrick, 1990)'
_diffrn_ambient_temperature 100(2)
_diffrn_measured_fraction_theta_full 0.965
_diffrn_measured_fraction_theta_max 0.965
_diffrn_measurement_device_type 'CCD area detector'
_diffrn_measurement_method 'phi and omega scans'
_diffrn_radiation_monochromator graphite
_diffrn_radiation_source 'fine-focus sealed tube'
_diffrn_radiation_type MoK\a
_diffrn_radiation_wavelength 0.71073
_diffrn_reflns_av_R_equivalents 0.0240
_diffrn_reflns_av_sigmaI/netI 0.0421
_diffrn_reflns_limit_h_max 15
_diffrn_reflns_limit_h_min -15
_diffrn_reflns_limit_k_max 30
_diffrn_reflns_limit_k_min -30
_diffrn_reflns_limit_l_max 15
_diffrn_reflns_limit_l_min -15
_diffrn_reflns_number 24886
_diffrn_reflns_theta_full 28.26
_diffrn_reflns_theta_max 28.26
_diffrn_reflns_theta_min 1.78
_exptl_absorpt_coefficient_mu 3.362
_exptl_absorpt_correction_T_max 1.000
_exptl_absorpt_correction_T_min 0.752
_exptl_absorpt_correction_type multi-scan
_exptl_absorpt_process_details SADABS
_exptl_crystal_colour red
_exptl_crystal_density_diffrn 1.961
_exptl_crystal_density_method 'not measured'
_exptl_crystal_description prism
_exptl_crystal_F_000 1576
_exptl_crystal_size_max 0.40
_exptl_crystal_size_mid 0.12
_exptl_crystal_size_min 0.07
_refine_diff_density_max 1.018
_refine_diff_density_min -0.483
_refine_diff_density_rms 0.103
_refine_ls_abs_structure_details 'Flack H D (1983), Acta Cryst. A39, 876-881'
_refine_ls_abs_structure_Flack 0.007(10)
_refine_ls_extinction_method none
_refine_ls_goodness_of_fit_ref 1.009
_refine_ls_hydrogen_treatment constr
_refine_ls_matrix_type full
_refine_ls_number_parameters 631
_refine_ls_number_reflns 12862
_refine_ls_number_restraints 1
_refine_ls_restrained_S_all 1.009
_refine_ls_R_factor_all 0.0284
_refine_ls_R_factor_gt 0.0268
_refine_ls_shift/su_max 0.002
_refine_ls_shift/su_mean 0.000
_refine_ls_structure_factor_coef Fsqd
_refine_ls_weighting_details 'calc w=1/[\s^2^(Fo^2^)+(0.0300P)^2^+0.0000P] where P=(Fo^2^+2Fc^2^)/3'
_refine_ls_weighting_scheme calc
_refine_ls_wR_factor_gt 0.0606
_refine_ls_wR_factor_ref 0.0613
_reflns_Friedel_coverage 0.884
_reflns_number_gt 12403
_reflns_number_total 12862
_reflns_threshold_expression >2sigma(I)
_cod_data_source_file c2dt11813k.txt
_cod_data_source_block (R)-5
_cod_depositor_comments
;
The following automatic conversions were performed:

'_symmetry_cell_setting' value 'Monoclinic' changed to 'monoclinic'
according to /home/saulius/struct/CIF-dictionaries/cif_core.dic
dictionary named 'cif_core.dic' version 2.4.1 from 2010-06-29.

Automatic conversion script
Id: cif_fix_values 1715 2011-07-08 13:25:40Z adriana 
;
_cod_original_sg_symbol_H-M P2(1)
_cod_database_code 7018367

loop_
_symmetry_equiv_pos_as_xyz
'x, y, z'
'-x, y+1/2, -z'

loop_
_atom_site_label
_atom_site_type_symbol
_atom_site_fract_x
_atom_site_fract_y
_atom_site_fract_z
_atom_site_U_iso_or_equiv
_atom_site_adp_type
_atom_site_occupancy
_atom_site_symmetry_multiplicity
_atom_site_calc_flag
_atom_site_refinement_flags
C1S C 0.2470(5) 0.3568(2) 0.6466(5) 0.0336(11) Uani 1 1 d .
H1S H 0.2921 0.3896 0.6282 0.040 Uiso 1 1 calc R
Cl1 Cl 0.08116(17) 0.36225(9) 0.5417(2) 0.0892(7) Uani 1 1 d .
Cl2 Cl 0.2789(2) 0.36336(7) 0.80421(14) 0.0633(5) Uani 1 1 d .
Cl3 Cl 0.30841(14) 0.28989(6) 0.62194(14) 0.0438(3) Uani 1 1 d .
C2S C 0.2814(5) 0.3019(2) 0.1530(5) 0.0308(11) Uani 1 1 d .
H2S H 0.3403 0.2711 0.1493 0.037 Uiso 1 1 calc R
Cl4 Cl 0.32910(16) 0.37004(6) 0.12211(15) 0.0491(4) Uani 1 1 d .
Cl5 Cl 0.11903(14) 0.28582(6) 0.03611(12) 0.0417(3) Uani 1 1 d .
Cl6 Cl 0.29492(13) 0.30083(6) 0.30591(12) 0.0374(3) Uani 1 1 d .
C3S C 0.7072(5) 0.3948(2) 0.1995(5) 0.0369(12) Uani 1 1 d .
H3S H 0.6669 0.3570 0.2050 0.044 Uiso 1 1 calc R
Cl7 Cl 0.59759(13) 0.43027(6) 0.05754(13) 0.0404(3) Uani 1 1 d .
Cl8 Cl 0.73860(19) 0.43711(7) 0.33309(15) 0.0591(4) Uani 1 1 d .
Cl9 Cl 0.85506(14) 0.37865(6) 0.19779(13) 0.0438(3) Uani 1 1 d .
Ni1 Ni 0.45749(5) 0.54929(2) 0.59811(4) 0.01299(10) Uani 1 1 d .
Ni2 Ni 0.33221(4) 0.65338(2) 0.76425(4) 0.01231(10) Uani 1 1 d .
I1 I 0.42297(2) 0.443588(10) 0.49944(2) 0.01779(6) Uani 1 1 d .
I2 I 0.42200(2) 0.745561(10) 0.91960(2) 0.01564(5) Uani 1 1 d .
I3 I 0.55388(2) 0.646780(11) 0.75078(2) 0.01796(6) Uani 1 1 d .
I4 I 0.30423(2) 0.537565(11) 0.70330(2) 0.01820(6) Uani 1 1 d .
C11 C -0.0089(4) 0.64887(17) 0.2802(3) 0.0131(7) Uani 1 1 d .
C12 C 0.1315(4) 0.64952(17) 0.3507(3) 0.0139(7) Uani 1 1 d .
C13 C 0.1964(4) 0.59660(17) 0.3796(4) 0.0134(8) Uani 1 1 d .
N13 N 0.3370(3) 0.59261(13) 0.4394(3) 0.0119(6) Uani 1 1 d .
C14 C 0.1294(4) 0.54310(18) 0.3534(4) 0.0158(7) Uani 1 1 d .
H14 H 0.1771 0.5075 0.3827 0.019 Uiso 1 1 calc R
C15 C -0.0038(3) 0.54180(17) 0.2862(3) 0.0148(7) Uani 1 1 d .
H15 H -0.0485 0.5053 0.2682 0.018 Uiso 1 1 calc R
C16 C -0.0756(4) 0.59443(18) 0.2433(4) 0.0154(8) Uani 1 1 d .
C17 C -0.2133(4) 0.59392(18) 0.1633(4) 0.0170(8) Uani 1 1 d .
H17 H -0.2582 0.5576 0.1359 0.020 Uiso 1 1 calc R
C18 C -0.2816(4) 0.6453(2) 0.1256(4) 0.0211(8) Uani 1 1 d .
H18 H -0.3736 0.6446 0.0714 0.025 Uiso 1 1 calc R
C19 C -0.2163(4) 0.69898(18) 0.1664(4) 0.0195(9) Uani 1 1 d .
H19 H -0.2650 0.7344 0.1418 0.023 Uiso 1 1 calc R
C20 C -0.0827(4) 0.70112(17) 0.2417(4) 0.0169(8) Uani 1 1 d .
H20 H -0.0399 0.7379 0.2680 0.020 Uiso 1 1 calc R
C21 C 0.2300(4) 0.73914(16) 0.3034(3) 0.0134(7) Uani 1 1 d .
C22 C 0.2042(4) 0.70583(16) 0.3913(4) 0.0123(7) Uani 1 1 d .
C23 C 0.2503(4) 0.72694(16) 0.5132(4) 0.0136(7) Uani 1 1 d .
N23 N 0.2187(3) 0.69843(13) 0.6033(3) 0.0135(6) Uani 1 1 d .
C24 C 0.3258(4) 0.77824(17) 0.5562(4) 0.0178(8) Uani 1 1 d .
H24 H 0.3581 0.7909 0.6421 0.021 Uiso 1 1 calc R
C25 C 0.3523(4) 0.80954(18) 0.4754(4) 0.0201(9) Uani 1 1 d .
H25 H 0.4032 0.8442 0.5052 0.024 Uiso 1 1 calc R
C26 C 0.3052(4) 0.79141(16) 0.3461(4) 0.0148(8) Uani 1 1 d .
C27 C 0.3341(4) 0.82251(17) 0.2601(4) 0.0200(9) Uani 1 1 d .
H27 H 0.3863 0.8569 0.2886 0.024 Uiso 1 1 calc R
C28 C 0.2886(4) 0.80413(18) 0.1377(4) 0.0198(8) Uani 1 1 d .
H28 H 0.3078 0.8259 0.0810 0.024 Uiso 1 1 calc R
C29 C 0.2127(4) 0.75260(17) 0.0946(4) 0.0183(8) Uani 1 1 d .
H29 H 0.1820 0.7396 0.0092 0.022 Uiso 1 1 calc R
C30 C 0.1830(4) 0.72132(17) 0.1745(4) 0.0166(8) Uani 1 1 d .
H30 H 0.1303 0.6872 0.1436 0.020 Uiso 1 1 calc R
N31 N 0.5923(3) 0.56895(14) 0.5401(3) 0.0149(7) Uani 1 1 d .
C32 C 0.5379(4) 0.60447(17) 0.4396(4) 0.0151(8) Uani 1 1 d .
C33 C 0.6073(4) 0.62786(18) 0.3807(4) 0.0196(8) Uani 1 1 d .
H33 H 0.5674 0.6551 0.3123 0.024 Uiso 1 1 calc R
C34 C 0.7333(4) 0.61017(19) 0.4246(4) 0.0212(9) Uani 1 1 d .
H34 H 0.7827 0.6255 0.3873 0.025 Uiso 1 1 calc R
C35 C 0.7900(4) 0.56946(18) 0.5248(4) 0.0177(8) Uani 1 1 d .
C36 C 0.9176(4) 0.54509(19) 0.5656(4) 0.0226(9) Uani 1 1 d .
H36 H 0.9665 0.5579 0.5257 0.027 Uiso 1 1 calc R
C37 C 0.9689(4) 0.50493(19) 0.6579(4) 0.0238(9) Uani 1 1 d .
H37 H 1.0507 0.4877 0.6786 0.029 Uiso 1 1 calc R
C38 C 0.9026(4) 0.48757(18) 0.7260(4) 0.0198(9) Uani 1 1 d .
C39 C 0.9625(4) 0.4475(2) 0.8296(4) 0.0277(10) Uani 1 1 d .
H39 H 1.0442 0.4305 0.8491 0.033 Uiso 1 1 calc R
C40 C 0.9045(4) 0.4328(2) 0.9022(4) 0.0278(10) Uani 1 1 d .
H40 H 0.9444 0.4050 0.9694 0.033 Uiso 1 1 calc R
C41 C 0.7861(4) 0.45924(19) 0.8761(4) 0.0250(10) Uani 1 1 d .
H41 H 0.7477 0.4507 0.9285 0.030 Uiso 1 1 calc R
C42 C 0.7248(4) 0.49761(19) 0.7747(4) 0.0209(9) Uani 1 1 d .
H42 H 0.6439 0.5147 0.7578 0.025 Uiso 1 1 calc R
C43 C 0.7790(4) 0.51208(17) 0.6956(4) 0.0163(8) Uani 1 1 d .
C44 C 0.7177(4) 0.55104(17) 0.5869(4) 0.0151(8) Uani 1 1 d .
C45 C 0.3974(4) 0.61551(17) 0.3853(4) 0.0165(8) Uani 1 1 d .
H45 H 0.3522 0.6392 0.3111 0.020 Uiso 1 1 calc R
N51 N 0.1618(3) 0.65359(13) 0.7805(3) 0.0121(6) Uani 1 1 d .
C52 C 0.0711(4) 0.68694(17) 0.6856(4) 0.0153(8) Uani 1 1 d .
C53 C -0.0528(4) 0.69938(18) 0.6703(4) 0.0184(8) Uani 1 1 d .
H53 H -0.1116 0.7244 0.6037 0.022 Uiso 1 1 calc R
C54 C -0.0867(4) 0.67419(17) 0.7547(4) 0.0176(8) Uani 1 1 d .
H54 H -0.1697 0.6820 0.7478 0.021 Uiso 1 1 calc R
C55 C 0.0016(4) 0.63696(16) 0.8508(4) 0.0144(7) Uani 1 1 d .
C56 C -0.0357(4) 0.60645(17) 0.9331(4) 0.0172(8) Uani 1 1 d .
H56 H -0.1194 0.6132 0.9253 0.021 Uiso 1 1 calc R
C57 C 0.0465(4) 0.56830(18) 1.0212(4) 0.0191(8) Uani 1 1 d .
H57 H 0.0174 0.5460 1.0698 0.023 Uiso 1 1 calc R
C58 C 0.1768(4) 0.56086(17) 1.0426(4) 0.0156(8) Uani 1 1 d .
C59 C 0.2638(4) 0.52213(18) 1.1401(4) 0.0206(9) Uani 1 1 d .
H59 H 0.2327 0.4987 1.1855 0.025 Uiso 1 1 calc R
C60 C 0.3919(4) 0.51834(18) 1.1688(4) 0.0202(9) Uani 1 1 d .
H60 H 0.4493 0.4923 1.2338 0.024 Uiso 1 1 calc R
C61 C 0.4384(4) 0.55283(17) 1.1025(4) 0.0185(8) Uani 1 1 d .
H61 H 0.5280 0.5510 1.1243 0.022 Uiso 1 1 calc R
C62 C 0.3558(4) 0.58903(18) 1.0068(4) 0.0171(8) Uani 1 1 d .
H62 H 0.3894 0.6121 0.9630 0.020 Uiso 1 1 calc R
C63 C 0.2231(4) 0.59346(16) 0.9708(4) 0.0141(8) Uani 1 1 d .
C64 C 0.1301(4) 0.62901(17) 0.8663(4) 0.0138(8) Uani 1 1 d .
C65 C 0.1066(4) 0.70983(17) 0.5925(4) 0.0143(8) Uani 1 1 d .
H65 H 0.0462 0.7333 0.5234 0.017 Uiso 1 1 calc R

loop_
_atom_site_aniso_label
_atom_site_aniso_U_11
_atom_site_aniso_U_22
_atom_site_aniso_U_33
_atom_site_aniso_U_23
_atom_site_aniso_U_13
_atom_site_aniso_U_12
C1S 0.044(3) 0.026(2) 0.029(2) -0.0002(19) 0.015(2) -0.007(2)
Cl1 0.0466(10) 0.0633(12) 0.1044(15) -0.0207(11) -0.0057(10) 0.0048(9)
Cl2 0.1198(15) 0.0354(8) 0.0410(8) -0.0020(6) 0.0438(9) -0.0062(9)
Cl3 0.0490(8) 0.0407(7) 0.0467(8) -0.0035(6) 0.0271(7) -0.0056(6)
C2S 0.038(3) 0.016(2) 0.043(3) -0.006(2) 0.024(2) -0.0032(19)
Cl4 0.0732(10) 0.0258(7) 0.0670(10) -0.0022(6) 0.0487(9) -0.0105(6)
Cl5 0.0403(7) 0.0463(8) 0.0318(6) -0.0060(5) 0.0121(6) -0.0038(6)
Cl6 0.0449(7) 0.0330(6) 0.0324(6) -0.0082(5) 0.0172(6) -0.0124(6)
C3S 0.054(3) 0.028(3) 0.036(3) -0.011(2) 0.028(3) -0.018(2)
Cl7 0.0447(7) 0.0376(7) 0.0472(7) -0.0055(6) 0.0289(6) -0.0047(6)
Cl8 0.0896(12) 0.0490(9) 0.0487(8) -0.0239(7) 0.0414(8) -0.0204(8)
Cl9 0.0446(8) 0.0390(7) 0.0432(7) -0.0080(6) 0.0176(6) -0.0067(6)
Ni1 0.0123(2) 0.0125(2) 0.0164(2) 0.00078(18) 0.00866(19) 0.00024(18)
Ni2 0.0115(2) 0.0120(2) 0.0149(2) 0.00094(18) 0.00753(18) 0.00081(18)
I1 0.01922(12) 0.01178(11) 0.02221(12) 0.00007(10) 0.00990(10) 0.00266(10)
I2 0.01626(12) 0.01336(12) 0.01661(11) -0.00120(9) 0.00740(9) 0.00027(10)
I3 0.01615(12) 0.01836(12) 0.02200(12) -0.00361(10) 0.01130(10) -0.00128(10)
I4 0.02036(13) 0.01529(12) 0.02590(13) -0.00162(10) 0.01668(11) -0.00177(10)
C11 0.0161(17) 0.0168(18) 0.0087(16) -0.0014(14) 0.0079(14) -0.0008(16)
C12 0.0177(18) 0.0136(18) 0.0134(17) -0.0010(15) 0.0099(15) -0.0016(15)
C13 0.0129(18) 0.0162(19) 0.0146(18) 0.0044(14) 0.0093(15) 0.0017(15)
N13 0.0118(15) 0.0122(15) 0.0118(15) -0.0015(12) 0.0057(13) -0.0013(12)
C14 0.0197(19) 0.0123(18) 0.0177(18) -0.0003(15) 0.0108(15) -0.0009(15)
C15 0.0141(17) 0.0133(18) 0.0183(18) -0.0013(15) 0.0089(15) -0.0061(15)
C16 0.0138(18) 0.0183(19) 0.0162(19) -0.0005(15) 0.0089(16) -0.0019(15)
C17 0.0170(19) 0.020(2) 0.018(2) -0.0020(15) 0.0110(16) -0.0032(16)
C18 0.0091(17) 0.034(2) 0.0165(18) 0.0014(18) 0.0030(15) 0.0017(17)
C19 0.017(2) 0.021(2) 0.022(2) 0.0065(16) 0.0101(17) 0.0044(16)
C20 0.0172(19) 0.0148(19) 0.0167(19) 0.0022(14) 0.0066(16) -0.0007(15)
C21 0.0153(18) 0.0102(18) 0.0164(17) 0.0029(14) 0.0091(14) 0.0028(14)
C22 0.0102(17) 0.0110(18) 0.0170(18) 0.0009(14) 0.0078(15) 0.0014(14)
C23 0.0152(18) 0.0121(18) 0.0140(18) 0.0031(13) 0.0076(15) 0.0024(14)
N23 0.0164(16) 0.0107(15) 0.0145(15) -0.0023(12) 0.0084(13) -0.0020(12)
C24 0.022(2) 0.0161(19) 0.0146(18) -0.0009(15) 0.0085(16) -0.0038(16)
C25 0.025(2) 0.017(2) 0.022(2) -0.0021(16) 0.0138(18) -0.0085(17)
C26 0.0153(18) 0.0124(18) 0.0164(18) 0.0011(14) 0.0075(15) -0.0024(15)
C27 0.026(2) 0.0127(19) 0.022(2) -0.0018(15) 0.0122(17) -0.0059(16)
C28 0.025(2) 0.018(2) 0.021(2) 0.0001(16) 0.0150(17) -0.0012(17)
C29 0.022(2) 0.017(2) 0.0143(17) 0.0010(15) 0.0077(16) 0.0012(16)
C30 0.019(2) 0.0121(18) 0.0168(19) -0.0014(14) 0.0077(16) -0.0014(15)
N31 0.0168(16) 0.0137(16) 0.0175(16) -0.0022(13) 0.0108(14) -0.0025(13)
C32 0.0139(18) 0.0175(19) 0.0145(18) -0.0012(14) 0.0073(15) -0.0004(15)
C33 0.019(2) 0.025(2) 0.0176(19) -0.0022(16) 0.0103(16) -0.0058(16)
C34 0.019(2) 0.027(2) 0.020(2) -0.0058(17) 0.0115(17) -0.0099(17)
C35 0.0148(19) 0.023(2) 0.0153(18) -0.0073(15) 0.0076(16) -0.0047(16)
C36 0.018(2) 0.028(2) 0.031(2) -0.0089(18) 0.0189(18) -0.0055(17)
C37 0.014(2) 0.028(2) 0.027(2) -0.0108(18) 0.0086(17) -0.0020(17)
C38 0.0138(19) 0.018(2) 0.025(2) -0.0077(16) 0.0068(17) -0.0041(15)
C39 0.019(2) 0.023(2) 0.035(2) 0.0011(19) 0.0089(18) 0.0059(18)
C40 0.025(2) 0.021(2) 0.030(2) 0.0071(18) 0.0079(19) 0.0046(18)
C41 0.020(2) 0.022(2) 0.029(2) 0.0036(17) 0.0092(18) -0.0010(17)
C42 0.0146(19) 0.022(2) 0.025(2) -0.0026(17) 0.0086(17) 0.0005(16)
C43 0.0136(18) 0.0147(19) 0.0196(19) -0.0045(15) 0.0071(15) -0.0019(15)
C44 0.0129(18) 0.0159(19) 0.0161(18) -0.0061(14) 0.0069(15) -0.0022(15)
C45 0.019(2) 0.0134(19) 0.0160(18) 0.0017(15) 0.0072(16) 0.0008(15)
N51 0.0095(14) 0.0125(15) 0.0140(14) -0.0011(12) 0.0055(12) -0.0028(12)
C52 0.0138(18) 0.0162(19) 0.0164(19) 0.0002(15) 0.0077(15) 0.0028(15)
C53 0.0149(19) 0.021(2) 0.0181(19) 0.0024(15) 0.0072(16) 0.0046(16)
C54 0.0139(18) 0.0168(19) 0.026(2) -0.0002(16) 0.0123(17) 0.0010(15)
C55 0.0144(18) 0.0128(18) 0.0174(18) -0.0013(14) 0.0088(15) -0.0024(15)
C56 0.0111(18) 0.021(2) 0.023(2) -0.0041(16) 0.0108(16) -0.0036(15)
C57 0.021(2) 0.023(2) 0.020(2) -0.0034(16) 0.0145(17) -0.0078(17)
C58 0.020(2) 0.0131(18) 0.0151(18) -0.0030(14) 0.0098(16) -0.0016(15)
C59 0.030(2) 0.022(2) 0.0132(18) 0.0016(15) 0.0131(17) -0.0018(17)
C60 0.021(2) 0.017(2) 0.0179(19) 0.0036(15) 0.0056(17) 0.0016(16)
C61 0.0179(19) 0.017(2) 0.0163(18) -0.0002(15) 0.0050(16) -0.0008(15)
C62 0.017(2) 0.017(2) 0.0173(19) 0.0006(15) 0.0084(16) -0.0022(15)
C63 0.0192(19) 0.0113(17) 0.0156(18) -0.0019(14) 0.0114(16) 0.0001(15)
C64 0.0145(18) 0.0127(18) 0.0180(18) -0.0040(14) 0.0108(15) -0.0028(14)
C65 0.0105(17) 0.0148(19) 0.0160(18) 0.0021(14) 0.0052(15) 0.0021(14)

loop_
_atom_type_symbol
_atom_type_description
_atom_type_scat_dispersion_real
_atom_type_scat_dispersion_imag
_atom_type_scat_source
C C 0.0033 0.0016 'International Tables Vol C Tables 4.2.6.8 and 6.1.1.4'
H H 0.0000 0.0000 'International Tables Vol C Tables 4.2.6.8 and 6.1.1.4'
N N 0.0061 0.0033 'International Tables Vol C Tables 4.2.6.8 and 6.1.1.4'
Cl Cl 0.1484 0.1585 'International Tables Vol C Tables 4.2.6.8 and 6.1.1.4'
Ni Ni 0.3393 1.1124 'International Tables Vol C Tables 4.2.6.8 and 6.1.1.4'
I I -0.4742 1.8119 'International Tables Vol C Tables 4.2.6.8 and 6.1.1.4'

loop_
_geom_angle_atom_site_label_1
_geom_angle_atom_site_label_2
_geom_angle_atom_site_label_3
_geom_angle
Cl1 C1S Cl2 110.8(3)
Cl1 C1S Cl3 110.2(3)
Cl2 C1S Cl3 111.2(3)
Cl1 C1S H1S 108.2
Cl2 C1S H1S 108.2
Cl3 C1S H1S 108.2
Cl4 C2S Cl6 110.7(3)
Cl4 C2S Cl5 110.4(3)
Cl6 C2S Cl5 109.9(3)
Cl4 C2S H2S 108.6
Cl6 C2S H2S 108.6
Cl5 C2S H2S 108.6
Cl8 C3S Cl7 111.1(3)
Cl8 C3S Cl9 110.5(3)
Cl7 C3S Cl9 110.2(3)
Cl8 C3S H3S 108.3
Cl7 C3S H3S 108.3
Cl9 C3S H3S 108.3
N13 Ni1 N31 82.88(13)
N13 Ni1 I1 98.34(9)
N31 Ni1 I1 91.50(9)
N13 Ni1 I4 99.85(9)
N31 Ni1 I4 170.28(9)
I1 Ni1 I4 97.289(17)
N13 Ni1 I3 95.91(9)
N31 Ni1 I3 84.90(9)
I1 Ni1 I3 164.76(2)
I4 Ni1 I3 85.537(16)
N23 Ni2 N51 82.50(13)
N23 Ni2 I2 96.71(9)
N51 Ni2 I2 90.35(8)
N23 Ni2 I3 100.48(10)
N51 Ni2 I3 176.50(9)
I2 Ni2 I3 91.105(16)
N23 Ni2 I4 107.65(9)
N51 Ni2 I4 91.73(8)
I2 Ni2 I4 155.61(2)
I3 Ni2 I4 85.634(15)
Ni2 I3 Ni1 89.255(16)
Ni1 I4 Ni2 90.407(16)
C20 C11 C16 118.7(3)
C20 C11 C12 121.8(3)
C16 C11 C12 119.4(3)
C13 C12 C11 118.2(3)
C13 C12 C22 121.1(3)
C11 C12 C22 120.7(3)
C12 C13 C14 121.8(3)
C12 C13 N13 122.4(3)
C14 C13 N13 115.8(3)
C45 N13 C13 120.0(3)
C45 N13 Ni1 112.0(3)
C13 N13 Ni1 127.9(2)
C15 C14 C13 120.4(4)
C15 C14 H14 119.8
C13 C14 H14 119.8
C14 C15 C16 120.2(4)
C14 C15 H15 119.9
C16 C15 H15 119.9
C15 C16 C11 119.5(3)
C15 C16 C17 121.2(4)
C11 C16 C17 119.3(4)
C18 C17 C16 120.4(4)
C18 C17 H17 119.8
C16 C17 H17 119.8
C17 C18 C19 120.2(3)
C17 C18 H18 119.9
C19 C18 H18 119.9
C20 C19 C18 120.9(4)
C20 C19 H19 119.5
C18 C19 H19 119.5
C19 C20 C11 120.3(4)
C19 C20 H20 119.8
C11 C20 H20 119.8
C30 C21 C26 118.5(3)
C30 C21 C22 122.0(3)
C26 C21 C22 119.5(3)
C23 C22 C21 118.3(3)
C23 C22 C12 121.3(3)
C21 C22 C12 120.4(3)
C22 C23 C24 122.4(4)
C22 C23 N23 121.3(3)
C24 C23 N23 116.3(3)
C65 N23 C23 116.7(3)
C65 N23 Ni2 111.7(3)
C23 N23 Ni2 130.7(2)
C25 C24 C23 120.0(4)
C25 C24 H24 120.0
C23 C24 H24 120.0
C24 C25 C26 121.1(4)
C24 C25 H25 119.4
C26 C25 H25 119.4
C27 C26 C21 118.9(3)
C27 C26 C25 122.4(3)
C21 C26 C25 118.7(3)
C28 C27 C26 121.2(4)
C28 C27 H27 119.4
C26 C27 H27 119.4
C27 C28 C29 120.0(4)
C27 C28 H28 120.0
C29 C28 H28 120.0
C30 C29 C28 120.6(4)
C30 C29 H29 119.7
C28 C29 H29 119.7
C29 C30 C21 120.8(4)
C29 C30 H30 119.6
C21 C30 H30 119.6
C32 N31 C44 120.4(3)
C32 N31 Ni1 109.1(3)
C44 N31 Ni1 130.5(3)
N31 C32 C33 122.8(4)
N31 C32 C45 116.7(3)
C33 C32 C45 120.3(4)
C34 C33 C32 118.1(4)
C34 C33 H33 121.0
C32 C33 H33 121.0
C33 C34 C35 120.1(4)
C33 C34 H34 119.9
C35 C34 H34 119.9
C34 C35 C44 118.8(4)
C34 C35 C36 122.0(4)
C44 C35 C36 119.1(4)
C37 C36 C35 121.6(4)
C37 C36 H36 119.2
C35 C36 H36 119.2
C36 C37 C38 120.9(4)
C36 C37 H37 119.6
C38 C37 H37 119.6
C39 C38 C43 119.2(4)
C39 C38 C37 120.1(4)
C43 C38 C37 120.7(4)
C40 C39 C38 121.3(4)
C40 C39 H39 119.4
C38 C39 H39 119.4
C39 C40 C41 119.4(4)
C39 C40 H40 120.3
C41 C40 H40 120.3
C42 C41 C40 120.4(4)
C42 C41 H41 119.8
C40 C41 H41 119.8
C41 C42 C43 121.7(4)
C41 C42 H42 119.2
C43 C42 H42 119.2
C42 C43 C38 117.9(4)
C42 C43 C44 123.9(4)
C38 C43 C44 118.2(4)
N31 C44 C35 119.4(4)
N31 C44 C43 121.5(4)
C35 C44 C43 119.1(3)
N13 C45 C32 118.7(3)
N13 C45 H45 120.6
C32 C45 H45 120.6
C52 N51 C64 118.2(3)
C52 N51 Ni2 108.7(2)
C64 N51 Ni2 133.1(2)
N51 C52 C53 124.6(4)
N51 C52 C65 116.3(3)
C53 C52 C65 119.1(3)
C54 C53 C52 117.8(4)
C54 C53 H53 121.1
C52 C53 H53 121.1
C53 C54 C55 119.7(4)
C53 C54 H54 120.2
C55 C54 H54 120.2
C54 C55 C56 120.5(4)
C54 C55 C64 119.6(3)
C56 C55 C64 119.8(3)
C57 C56 C55 120.7(4)
C57 C56 H56 119.6
C55 C56 H56 119.6
C56 C57 C58 121.0(4)
C56 C57 H57 119.5
C58 C57 H57 119.5
C59 C58 C63 119.1(4)
C59 C58 C57 120.0(4)
C63 C58 C57 120.9(4)
C60 C59 C58 120.5(4)
C60 C59 H59 119.7
C58 C59 H59 119.7
C59 C60 C61 120.0(4)
C59 C60 H60 120.0
C61 C60 H60 120.0
C62 C61 C60 120.3(4)
C62 C61 H61 119.9
C60 C61 H61 119.9
C61 C62 C63 122.2(4)
C61 C62 H62 118.9
C63 C62 H62 118.9
C62 C63 C58 117.7(4)
C62 C63 C64 124.4(4)
C58 C63 C64 117.8(3)
N51 C64 C55 119.9(3)
N51 C64 C63 121.0(3)
C55 C64 C63 119.1(3)
N23 C65 C52 120.4(3)
N23 C65 H65 119.8
C52 C65 H65 119.8

loop_
_geom_bond_atom_site_label_1
_geom_bond_atom_site_label_2
_geom_bond_distance
C1S Cl1 1.730(5)
C1S Cl2 1.738(5)
C1S Cl3 1.771(5)
C1S H1S 1.0000
C2S Cl4 1.751(5)
C2S Cl6 1.754(5)
C2S Cl5 1.767(5)
C2S H2S 1.0000
C3S Cl8 1.745(5)
C3S Cl7 1.751(6)
C3S Cl9 1.776(6)
C3S H3S 1.0000
Ni1 N13 1.992(3)
Ni1 N31 2.054(3)
Ni1 I1 2.6290(5)
Ni1 I4 2.6519(5)
Ni1 I3 2.7487(5)
Ni2 N23 2.011(3)
Ni2 N51 2.093(3)
Ni2 I2 2.6615(5)
Ni2 I3 2.6770(6)
Ni2 I4 2.7195(6)
C11 C20 1.412(5)
C11 C16 1.419(5)
C11 C12 1.437(5)
C12 C13 1.379(5)
C12 C22 1.487(5)
C13 C14 1.402(5)
C13 N13 1.444(5)
N13 C45 1.278(5)
C14 C15 1.365(5)
C14 H14 0.9500
C15 C16 1.412(6)
C15 H15 0.9500
C16 C17 1.420(5)
C17 C18 1.367(6)
C17 H17 0.9500
C18 C19 1.401(6)
C18 H18 0.9500
C19 C20 1.375(6)
C19 H19 0.9500
C20 H20 0.9500
C21 C30 1.419(5)
C21 C26 1.423(5)
C21 C22 1.441(5)
C22 C23 1.371(5)
C23 C24 1.405(5)
C23 N23 1.449(5)
N23 C65 1.280(5)
C24 C25 1.351(5)
C24 H24 0.9500
C25 C26 1.426(5)
C25 H25 0.9500
C26 C27 1.417(5)
C27 C28 1.357(6)
C27 H27 0.9500
C28 C29 1.412(6)
C28 H28 0.9500
C29 C30 1.364(6)
C29 H29 0.9500
C30 H30 0.9500
N31 C32 1.327(5)
N31 C44 1.356(5)
C32 C33 1.411(5)
C32 C45 1.466(5)
C33 C34 1.364(6)
C33 H33 0.9500
C34 C35 1.402(6)
C34 H34 0.9500
C35 C44 1.431(5)
C35 C36 1.438(6)
C36 C37 1.332(6)
C36 H36 0.9500
C37 C38 1.424(6)
C37 H37 0.9500
C38 C39 1.421(6)
C38 C43 1.423(5)
C39 C40 1.374(7)
C39 H39 0.9500
C40 C41 1.400(6)
C40 H40 0.9500
C41 C42 1.381(6)
C41 H41 0.9500
C42 C43 1.407(6)
C42 H42 0.9500
C43 C44 1.445(5)
C45 H45 0.9500
N51 C52 1.351(5)
N51 C64 1.366(5)
C52 C53 1.398(5)
C52 C65 1.458(5)
C53 C54 1.374(6)
C53 H53 0.9500
C54 C55 1.399(5)
C54 H54 0.9500
C55 C56 1.433(5)
C55 C64 1.434(5)
C56 C57 1.345(6)
C56 H56 0.9500
C57 C58 1.426(6)
C57 H57 0.9500
C58 C59 1.423(5)
C58 C63 1.425(5)
C59 C60 1.368(6)
C59 H59 0.9500
C60 C61 1.399(6)
C60 H60 0.9500
C61 C62 1.361(5)
C61 H61 0.9500
C62 C63 1.399(5)
C62 H62 0.9500
C63 C64 1.444(5)
C65 H65 0.9500

loop_
_geom_torsion_atom_site_label_1
_geom_torsion_atom_site_label_2
_geom_torsion_atom_site_label_3
_geom_torsion_atom_site_label_4
_geom_torsion
N23 Ni2 I3 Ni1 -84.96(9)
I2 Ni2 I3 Ni1 178.006(16)
I4 Ni2 I3 Ni1 22.207(15)
N13 Ni1 I3 Ni2 76.66(9)
N31 Ni1 I3 Ni2 158.95(9)
I1 Ni1 I3 Ni2 -124.21(8)
I4 Ni1 I3 Ni2 -22.807(15)
N13 Ni1 I4 Ni2 -72.81(9)
I1 Ni1 I4 Ni2 -172.627(16)
I3 Ni1 I4 Ni2 22.430(15)
N23 Ni2 I4 Ni1 76.56(10)
N51 Ni2 I4 Ni1 159.25(8)
I2 Ni2 I4 Ni1 -106.08(5)
I3 Ni2 I4 Ni1 -23.062(16)
C20 C11 C12 C13 -177.1(4)
C16 C11 C12 C13 0.2(5)
C20 C11 C12 C22 3.0(5)
C16 C11 C12 C22 -179.7(3)
C11 C12 C13 C14 -6.4(5)
C22 C12 C13 C14 173.5(4)
C11 C12 C13 N13 174.1(3)
C22 C12 C13 N13 -6.0(5)
C12 C13 N13 C45 -58.6(5)
C14 C13 N13 C45 121.9(4)
C12 C13 N13 Ni1 126.3(3)
C14 C13 N13 Ni1 -53.2(5)
N31 Ni1 N13 C45 -5.6(3)
I1 Ni1 N13 C45 -96.1(3)
I4 Ni1 N13 C45 165.0(2)
I3 Ni1 N13 C45 78.5(3)
N31 Ni1 N13 C13 169.9(3)
I1 Ni1 N13 C13 79.4(3)
I4 Ni1 N13 C13 -19.6(3)
I3 Ni1 N13 C13 -106.1(3)
C12 C13 C14 C15 6.7(6)
N13 C13 C14 C15 -173.7(3)
C13 C14 C15 C16 -0.5(6)
C14 C15 C16 C11 -5.5(5)
C14 C15 C16 C17 174.2(4)
C20 C11 C16 C15 -176.9(4)
C12 C11 C16 C15 5.7(5)
C20 C11 C16 C17 3.4(5)
C12 C11 C16 C17 -174.1(3)
C15 C16 C17 C18 178.2(4)
C11 C16 C17 C18 -2.1(6)
C16 C17 C18 C19 -0.6(6)
C17 C18 C19 C20 1.9(6)
C18 C19 C20 C11 -0.6(6)
C16 C11 C20 C19 -2.1(6)
C12 C11 C20 C19 175.3(4)
C30 C21 C22 C23 -178.3(4)
C26 C21 C22 C23 2.0(5)
C30 C21 C22 C12 2.7(5)
C26 C21 C22 C12 -176.9(3)
C13 C12 C22 C23 -81.2(5)
C11 C12 C22 C23 98.7(4)
C13 C12 C22 C21 97.7(4)
C11 C12 C22 C21 -82.4(4)
C21 C22 C23 C24 -2.7(6)
C12 C22 C23 C24 176.2(4)
C21 C22 C23 N23 174.7(3)
C12 C22 C23 N23 -6.4(5)
C22 C23 N23 C65 -80.4(5)
C24 C23 N23 C65 97.1(4)
C22 C23 N23 Ni2 111.2(4)
C24 C23 N23 Ni2 -71.2(4)
N51 Ni2 N23 C65 5.3(3)
I2 Ni2 N23 C65 -84.1(3)
I3 Ni2 N23 C65 -176.5(2)
I4 Ni2 N23 C65 94.8(3)
N51 Ni2 N23 C23 174.1(3)
I2 Ni2 N23 C23 84.6(3)
I3 Ni2 N23 C23 -7.7(3)
I4 Ni2 N23 C23 -96.5(3)
C22 C23 C24 C25 1.8(6)
N23 C23 C24 C25 -175.7(4)
C23 C24 C25 C26 -0.2(6)
C30 C21 C26 C27 -2.1(6)
C22 C21 C26 C27 177.6(4)
C30 C21 C26 C25 179.8(4)
C22 C21 C26 C25 -0.5(5)
C24 C25 C26 C27 -178.4(4)
C24 C25 C26 C21 -0.4(6)
C21 C26 C27 C28 1.7(6)
C25 C26 C27 C28 179.7(4)
C26 C27 C28 C29 -1.0(6)
C27 C28 C29 C30 0.8(6)
C28 C29 C30 C21 -1.3(6)
C26 C21 C30 C29 2.0(6)
C22 C21 C30 C29 -177.7(4)
N13 Ni1 N31 C32 6.8(3)
I1 Ni1 N31 C32 105.0(2)
I3 Ni1 N31 C32 -89.8(2)
N13 Ni1 N31 C44 -172.3(3)
I1 Ni1 N31 C44 -74.1(3)
I3 Ni1 N31 C44 91.0(3)
C44 N31 C32 C33 -3.4(6)
Ni1 N31 C32 C33 177.3(3)
C44 N31 C32 C45 172.3(3)
Ni1 N31 C32 C45 -6.9(4)
N31 C32 C33 C34 4.1(6)
C45 C32 C33 C34 -171.5(4)
C32 C33 C34 C35 0.6(6)
C33 C34 C35 C44 -5.5(6)
C33 C34 C35 C36 173.6(4)
C34 C35 C36 C37 -177.7(4)
C44 C35 C36 C37 1.4(6)
C35 C36 C37 C38 -4.4(6)
C36 C37 C38 C39 -176.0(4)
C36 C37 C38 C43 1.0(6)
C43 C38 C39 C40 -1.2(6)
C37 C38 C39 C40 175.8(4)
C38 C39 C40 C41 -2.0(7)
C39 C40 C41 C42 3.0(7)
C40 C41 C42 C43 -0.8(6)
C41 C42 C43 C38 -2.3(6)
C41 C42 C43 C44 178.8(4)
C39 C38 C43 C42 3.3(6)
C37 C38 C43 C42 -173.7(4)
C39 C38 C43 C44 -177.7(4)
C37 C38 C43 C44 5.3(6)
C32 N31 C44 C35 -1.7(5)
Ni1 N31 C44 C35 177.3(3)
C32 N31 C44 C43 -179.6(3)
Ni1 N31 C44 C43 -0.5(5)
C34 C35 C44 N31 6.1(5)
C36 C35 C44 N31 -173.0(3)
C34 C35 C44 C43 -176.0(3)
C36 C35 C44 C43 4.9(5)
C42 C43 C44 N31 -11.3(6)
C38 C43 C44 N31 169.8(3)
C42 C43 C44 C35 170.8(4)
C38 C43 C44 C35 -8.1(5)
C13 N13 C45 C32 -172.4(3)
Ni1 N13 C45 C32 3.5(4)
N31 C32 C45 N13 2.6(5)
C33 C32 C45 N13 178.5(4)
N23 Ni2 N51 C52 -5.4(2)
I2 Ni2 N51 C52 91.3(2)
I4 Ni2 N51 C52 -113.0(2)
N23 Ni2 N51 C64 176.7(3)
I2 Ni2 N51 C64 -86.6(3)
I4 Ni2 N51 C64 69.1(3)
C64 N51 C52 C53 1.6(6)
Ni2 N51 C52 C53 -176.7(3)
C64 N51 C52 C65 -177.0(3)
Ni2 N51 C52 C65 4.7(4)
N51 C52 C53 C54 -2.6(6)
C65 C52 C53 C54 176.0(4)
C52 C53 C54 C55 -0.7(6)
C53 C54 C55 C56 -174.8(4)
C53 C54 C55 C64 4.7(6)
C54 C55 C56 C57 176.5(4)
C64 C55 C56 C57 -3.0(6)
C55 C56 C57 C58 5.4(6)
C56 C57 C58 C59 177.3(4)
C56 C57 C58 C63 -0.3(6)
C63 C58 C59 C60 3.2(6)
C57 C58 C59 C60 -174.5(4)
C58 C59 C60 C61 0.2(6)
C59 C60 C61 C62 -1.8(6)
C60 C61 C62 C63 0.0(6)
C61 C62 C63 C58 3.3(6)
C61 C62 C63 C64 -177.0(4)
C59 C58 C63 C62 -4.9(5)
C57 C58 C63 C62 172.8(4)
C59 C58 C63 C64 175.4(3)
C57 C58 C63 C64 -7.0(5)
C52 N51 C64 C55 2.6(5)
Ni2 N51 C64 C55 -179.6(3)
C52 N51 C64 C63 -179.3(3)
Ni2 N51 C64 C63 -1.5(5)
C54 C55 C64 N51 -5.7(5)
C56 C55 C64 N51 173.8(3)
C54 C55 C64 C63 176.1(3)
C56 C55 C64 C63 -4.4(5)
C62 C63 C64 N51 11.2(6)
C58 C63 C64 N51 -169.0(3)
C62 C63 C64 C55 -170.6(4)
C58 C63 C64 C55 9.1(5)
C23 N23 C65 C52 -174.9(3)
Ni2 N23 C65 C52 -4.4(4)
N51 C52 C65 N23 -0.4(5)
C53 C52 C65 N23 -179.1(4)
